data_7251246
loop_
_publ_author_name
'Hrizi, Chakib'
'Hamdouni, Monia'
'Essid, Marwa'
'Nouiri, Mourad'
'Khatyr, Abderrahim'
'Knorr, Michael'
'Viau, Lydie'
'Schmidt, Annika'
'Strohmann, Carsten'
'Chaabouni, Slaheddine'

_publ_section_title
;
 Extending lead-free organic--inorganic semiconducting materials to new
 polymeric structures: 2,2&#x2032;-bipyridinium iodoantimonate and
 quinoxalinium iodobismuthate
;
_journal_issue 51
_journal_name_full 'RSC Advances'
_journal_page_first 43523
_journal_page_last 43541
_journal_paper_doi 10.1039/D5RA06189J
_journal_volume 15
_journal_year 2025
_chemical_formula_moiety 'Bi2 I8, C H4 O, 2(C8 H7 N2)'
_chemical_formula_sum 'C17 H18 Bi2 I8 N4 O'
_chemical_formula_weight 1727.51
_space_group_crystal_system triclinic
_space_group_IT_number 2
_space_group_name_Hall '-P 1'
_space_group_name_H-M_alt 'P -1'
_atom_sites_solution_hydrogens mixed
_atom_sites_solution_primary dual
_audit_creation_date 2025-10-24
_audit_creation_method
;
Olex2 1.5
(compiled 2025.04.05 svn.rf049d14d for OlexSys, GUI svn.r7205)
;
_audit_update_record
;
2025-10-27 deposited with the CCDC.	2025-11-03 downloaded from the CCDC.
;
_cell_angle_alpha 76.552(2)
_cell_angle_beta 86.660(2)
_cell_angle_gamma 84.3830(10)
_cell_formula_units_Z 1
_cell_length_a 7.5699(3)
_cell_length_b 9.6520(3)
_cell_length_c 11.5436(6)
_cell_measurement_reflns_used 1419
_cell_measurement_temperature 100.00
_cell_measurement_theta_max 31.38
_cell_measurement_theta_min 2.71
_cell_volume 815.82(6)
_computing_cell_refinement 'SAINT V8.40B (Bruker, 2016)'
_computing_data_reduction 'SAINT V8.40B (Bruker, 2016)'
_computing_molecular_graphics 'Olex2 1.5 (Dolomanov et al., 2009)'
_computing_publication_material 'Olex2 1.5 (Dolomanov et al., 2009)'
_computing_structure_refinement 'XL  (Sheldrick, 2008)'
_computing_structure_solution 'SHELXT 2018/2 (Sheldrick, 2018)'
_diffrn_ambient_temperature 100.00
_diffrn_detector 'Bruker D8 VENTURE area detector'
_diffrn_detector_area_resol_mean 10.4167
_diffrn_detector_type 'CPAD PHOTON II area detector'
_diffrn_measured_fraction_theta_full 0.999
_diffrn_measured_fraction_theta_max 0.999
_diffrn_measurement_device 'four-circle diffractometer'
_diffrn_measurement_device_type 'Bruker D8 VENTURE area detector'
_diffrn_measurement_method '\w and \f scans'
_diffrn_radiation_monochromator 'HELIOS mirror optics'
_diffrn_radiation_probe x-ray
_diffrn_radiation_type MoK\a
_diffrn_radiation_wavelength 0.71073
_diffrn_reflns_av_R_equivalents 0.0405
_diffrn_reflns_av_unetI/netI 0.0154
_diffrn_reflns_Laue_measured_fraction_full 0.999
_diffrn_reflns_Laue_measured_fraction_max 0.999
_diffrn_reflns_limit_h_max 11
_diffrn_reflns_limit_h_min -11
_diffrn_reflns_limit_k_max 11
_diffrn_reflns_limit_k_min -14
_diffrn_reflns_limit_l_max 17
_diffrn_reflns_limit_l_min -17
_diffrn_reflns_number 86682
_diffrn_reflns_point_group_measured_fraction_full 0.999
_diffrn_reflns_point_group_measured_fraction_max 0.999
_diffrn_reflns_theta_full 25.242
_diffrn_reflns_theta_max 32.601
_diffrn_reflns_theta_min 2.497
_diffrn_source 'microfocus sealed X-ray tube'
_diffrn_source_current 1.0
_diffrn_source_power 0.05
_diffrn_source_type 'Incoatec I\ms'
_diffrn_source_voltage 50.0
_diffrn_standards_number 0
_exptl_absorpt_coefficient_mu 18.357
_exptl_absorpt_correction_T_max 0.5656
_exptl_absorpt_correction_T_min 0.3065
_exptl_absorpt_correction_type multi-scan
_exptl_absorpt_process_details
;
SADABS-2016/2 (Bruker,2016/2) was used for absorption correction.
wR2(int) was 0.1482 before and 0.0516 after correction.
The Ratio of minimum to maximum transmission is 0.5419.
The \l/2 correction factor is Not present.
;
_exptl_crystal_colour red
_exptl_crystal_colour_primary red
_exptl_crystal_density_diffrn 3.516
_exptl_crystal_description block
_exptl_crystal_F_000 746
_exptl_crystal_size_max 0.167
_exptl_crystal_size_mid 0.127
_exptl_crystal_size_min 0.075
_refine_diff_density_max 1.590
_refine_diff_density_min -1.887
_refine_diff_density_rms 0.185
_refine_ls_extinction_coef 0.00092(6)
_refine_ls_extinction_expression Fc^*^=kFc[1+0.001xFc^2^\l^3^/sin(2\q)]^-1/4^
_refine_ls_extinction_method 'SHELXL-2019/2 (Sheldrick 2019)'
_refine_ls_goodness_of_fit_ref 1.058
_refine_ls_hydrogen_treatment mixed
_refine_ls_matrix_type full
_refine_ls_number_parameters 267
_refine_ls_number_reflns 5972
_refine_ls_number_restraints 196
_refine_ls_restrained_S_all 1.045
_refine_ls_R_factor_all 0.0222
_refine_ls_R_factor_gt 0.0205
_refine_ls_shift/su_max 0.002
_refine_ls_shift/su_mean 0.000
_refine_ls_structure_factor_coef Fsqd
_refine_ls_weighting_details 'w=1/[\s^2^(Fo^2^)+(0.0170P)^2^+3.7828P] where P=(Fo^2^+2Fc^2^)/3'
_refine_ls_weighting_scheme calc
_refine_ls_wR_factor_gt 0.0465
_refine_ls_wR_factor_ref 0.0476
_reflns_Friedel_coverage 0.000
_reflns_number_gt 5735
_reflns_number_total 5972
_reflns_threshold_expression 'I > 2\s(I)'
_cod_data_source_file d5ra06189j2.cif
_cod_data_source_block b2638
_cod_original_sg_symbol_H-M P-1
_cod_database_code 7251246
_shelx_shelxl_version_number 2019/3
_shelx_space_group_comment
;
The symmetry employed for this shelxl refinement is uniquely defined
by the following loop, which should always be used as a source of
symmetry information in preference to the above space-group names.
They are only intended as comments.
;
_shelx_estimated_absorpt_t_max 0.340
_shelx_estimated_absorpt_t_min 0.150
_olex2_refinement_description
;
1. Fixed Uiso
 At 1.2 times of:
  All C(H) groups, All N(H) groups
 At 1.5 times of:
  All C(H,H,H) groups, All O(H) groups
2. Restrained distances
 O1-C9
 1.45 with sigma of 0.02
 C1-C2 \\sim C1-C6 \\sim C2-C3 \\sim C3-C4 \\sim C4-C5 \\sim C5-C6 \\sim C7-C8
 with sigma of 0.05
 C1A-C2A \\sim C1A-C6A \\sim C2A-C3A \\sim C3A-C4A \\sim C4A-C5A \\sim C5A-C6A
\\sim C7A-C8A
 with sigma of 0.05
3. Rigid body (RIGU) restrains
 N1, N2, C1, C2, C3, C4, C5, C6, C7, C8, N1A, N2A, C1A, C2A, C3A, C4A, C5A,
 C6A, C7A, C8A
 with sigma for 1-2 distances of 0.004 and sigma for 1-3 distances of 0.004
 O1, C9
 with sigma for 1-2 distances of 0.004 and sigma for 1-3 distances of 0.004
4. Others
 Sof(N1A)=Sof(H1A)=Sof(N2A)=Sof(C1A)=Sof(C2A)=Sof(H2A)=Sof(C3A)=Sof(H3A)=
 Sof(C4A)=Sof(H4A)=Sof(C5A)=Sof(H5A)=Sof(C6A)=Sof(C7A)=Sof(H7A)=Sof(C8A)=
 Sof(H8A)=1-FVAR(1)
 Sof(N1)=Sof(H1)=Sof(N2)=Sof(C1)=Sof(C2)=Sof(H2)=Sof(C3)=Sof(H3)=Sof(C4)=
 Sof(H4)=Sof(C5)=Sof(H5)=Sof(C6)=Sof(C7)=Sof(H7)=Sof(C8)=Sof(H8)=FVAR(1)
 Fixed Sof: O1(0.5) H1B(0.5) C9(0.5) H9A(0.5) H9B(0.5) H9C(0.5)
5.a Aromatic/amide H refined with riding coordinates:
 N1(H1), C3(H3), N1A(H1A), C2A(H2A), C3A(H3A), C4A(H4A), C5A(H5A), C7A(H7A),
 C8A(H8A)
5.b Idealised Me refined as rotating group:
 C9(H9A,H9B,H9C)
5.c Idealised tetrahedral OH refined with riding coordinates:
 O1(H1B)
;
_olex2_submission_special_instructions 'No special instructions were received'

loop_
_space_group_symop_operation_xyz
'x, y, z'
'-x, -y, -z'

loop_
_atom_site_label
_atom_site_type_symbol
_atom_site_fract_x
_atom_site_fract_y
_atom_site_fract_z
_atom_site_U_iso_or_equiv
_atom_site_adp_type
_atom_site_occupancy
_atom_site_site_symmetry_order
_atom_site_calc_flag
_atom_site_refinement_flags_posn
_atom_site_refinement_flags_adp
_atom_site_refinement_flags_occupancy
_atom_site_disorder_assembly
_atom_site_disorder_group
Bi1 Bi 0.26737(2) 0.93044(2) 0.41328(2) 0.01569(3) Uani 1 1 d . . . . .
I1 I 0.60706(3) 0.77300(2) 0.53964(2) 0.01995(5) Uani 1 1 d . . . . .
I2 I -0.08133(3) 1.09648(3) 0.31882(2) 0.02111(5) Uani 1 1 d . . . . .
I3 I 0.43083(3) 0.98408(3) 0.17214(2) 0.02266(5) Uani 1 1 d . . . . .
I4 I 0.15201(3) 0.65275(2) 0.40747(2) 0.02353(5) Uani 1 1 d . . . . .
O1 O 0.9825(17) 0.8947(10) 0.0833(10) 0.080(4) Uani 0.5 1 d D . P A -1
H1B H 0.942436 0.915354 0.147149 0.120 Uiso 0.5 1 calc R U P A -1
C9 C 1.002(5) 1.0219(19) -0.005(3) 0.038(4) Uani 0.5 1 d D . P A -1
H9A H 0.949542 1.014465 -0.078624 0.058 Uiso 0.5 1 calc R U P A -1
H9B H 1.128251 1.036076 -0.019896 0.058 Uiso 0.5 1 calc R U P A -1
H9C H 0.941033 1.103239 0.022957 0.058 Uiso 0.5 1 calc R U P A -1
N1 N 0.7885(16) 0.6826(15) 0.1238(11) 0.0270(17) Uani 0.74(4) 1 d . . P B 1
H1 H 0.836093 0.763185 0.092455 0.032 Uiso 0.74(4) 1 calc R U P B 1
N2 N 0.6427(13) 0.4336(17) 0.2234(11) 0.037(2) Uani 0.74(4) 1 d . . P B 1
C1 C 0.771(3) 0.5893(14) 0.0557(11) 0.0189(17) Uani 0.74(4) 1 d D . P B 1
C2 C 0.824(3) 0.6281(19) -0.0677(13) 0.022(2) Uani 0.74(4) 1 d D . P B 1
H2 H 0.873(10) 0.712(8) -0.101(7) 0.030(18) Uiso 0.74(4) 1 d . . P B 1
C3 C 0.804(3) 0.5298(18) -0.1333(13) 0.028(2) Uani 0.74(4) 1 d D . P B 1
H3 H 0.838426 0.551128 -0.215605 0.034 Uiso 0.74(4) 1 calc R U P B 1
C4 C 0.735(3) 0.3971(18) -0.0825(14) 0.035(2) Uani 0.74(4) 1 d D . P B 1
H4 H 0.727(8) 0.334(7) -0.136(6) 0.017(15) Uiso 0.74(4) 1 d . . P B 1
C5 C 0.6823(16) 0.3589(12) 0.0369(15) 0.033(2) Uani 0.74(4) 1 d D . P B 1
H5 H 0.626(11) 0.275(9) 0.077(7) 0.04(2) Uiso 0.74(4) 1 d . . P B 1
C6 C 0.6976(16) 0.4582(13) 0.1080(10) 0.0232(16) Uani 0.74(4) 1 d D . P B 1
C7 C 0.6585(16) 0.528(2) 0.2863(8) 0.038(3) Uani 0.74(4) 1 d D . P B 1
H7 H 0.616(11) 0.514(9) 0.368(7) 0.04(2) Uiso 0.74(4) 1 d . . P B 1
C8 C 0.7348(15) 0.6545(19) 0.2374(10) 0.034(2) Uani 0.74(4) 1 d D . P B 1
H8 H 0.761(9) 0.729(7) 0.284(6) 0.023(16) Uiso 0.74(4) 1 d . . P B 1
N1A N 0.810(5) 0.717(3) 0.107(2) 0.019(4) Uani 0.26(4) 1 d . . P B 2
H1A H 0.859592 0.794419 0.069432 0.023 Uiso 0.26(4) 1 calc R U P B 2
N2A N 0.670(4) 0.471(3) 0.2395(19) 0.023(4) Uani 0.26(4) 1 d . . P B 2
C1A C 0.778(8) 0.615(5) 0.046(3) 0.020(4) Uani 0.26(4) 1 d D . P B 2
C2A C 0.811(10) 0.608(6) -0.072(4) 0.025(6) Uani 0.26(4) 1 d D . P B 2
H2A H 0.860848 0.687948 -0.122526 0.029 Uiso 0.26(4) 1 calc R U P B 2
C3A C 0.781(8) 0.503(5) -0.124(4) 0.030(6) Uani 0.26(4) 1 d D . P B 2
H3A H 0.806114 0.511664 -0.207206 0.036 Uiso 0.26(4) 1 calc R U P B 2
C4A C 0.714(8) 0.381(5) -0.056(4) 0.034(6) Uani 0.26(4) 1 d D . P B 2
H4A H 0.693913 0.301874 -0.087517 0.040 Uiso 0.26(4) 1 calc R U P B 2
C5A C 0.679(5) 0.383(4) 0.060(3) 0.031(5) Uani 0.26(4) 1 d D . P B 2
H5A H 0.629583 0.301827 0.109931 0.037 Uiso 0.26(4) 1 calc R U P B 2
C6A C 0.710(5) 0.493(4) 0.111(2) 0.022(4) Uani 0.26(4) 1 d D . P B 2
C7A C 0.701(4) 0.574(3) 0.2862(18) 0.021(5) Uani 0.26(4) 1 d D . P B 2
H7A H 0.676834 0.565651 0.369141 0.025 Uiso 0.26(4) 1 calc R U P B 2
C8A C 0.769(4) 0.699(3) 0.219(2) 0.023(4) Uani 0.26(4) 1 d D . P B 2
H8A H 0.786044 0.773148 0.257798 0.027 Uiso 0.26(4) 1 calc R U P B 2

loop_
_atom_site_aniso_label
_atom_site_aniso_U_11
_atom_site_aniso_U_22
_atom_site_aniso_U_33
_atom_site_aniso_U_23
_atom_site_aniso_U_13
_atom_site_aniso_U_12
Bi1 0.01858(6) 0.01562(5) 0.01306(5) -0.00351(4) -0.00050(4) -0.00189(4)
I1 0.01860(9) 0.01596(9) 0.02645(11) -0.00741(8) -0.00684(7) 0.00267(7)
I2 0.01751(9) 0.02896(11) 0.01323(9) -0.00104(8) -0.00042(7) 0.00661(8)
I3 0.02508(10) 0.02448(11) 0.01549(9) -0.00164(8) 0.00431(7) 0.00218(8)
I4 0.02587(11) 0.01860(10) 0.02872(12) -0.00834(8) -0.00523(8) -0.00508(8)
O1 0.126(10) 0.044(5) 0.077(7) -0.008(4) -0.039(7) -0.034(6)
C9 0.043(4) 0.046(11) 0.028(5) -0.008(7) -0.007(4) -0.010(10)
N1 0.027(3) 0.023(4) 0.028(3) -0.004(3) 0.001(3) 0.003(3)
N2 0.028(3) 0.041(5) 0.030(3) 0.010(3) 0.007(3) 0.009(3)
C1 0.019(3) 0.016(4) 0.017(2) 0.003(2) 0.001(2) 0.005(3)
C2 0.027(5) 0.021(4) 0.017(3) -0.005(2) -0.002(3) 0.005(3)
C3 0.028(5) 0.030(5) 0.028(3) -0.009(3) -0.004(3) 0.006(4)
C4 0.026(4) 0.033(4) 0.047(5) -0.013(4) -0.012(5) 0.005(3)
C5 0.022(3) 0.019(3) 0.060(6) -0.013(3) -0.006(4) 0.003(2)
C6 0.018(3) 0.013(4) 0.033(3) 0.004(2) 0.002(2) 0.002(3)
C7 0.032(4) 0.048(7) 0.022(3) 0.010(3) 0.003(3) 0.016(4)
C8 0.031(4) 0.044(6) 0.024(3) -0.009(4) -0.001(3) 0.015(4)
N1A 0.028(9) 0.012(8) 0.012(6) 0.004(5) -0.005(5) 0.007(6)
N2A 0.032(8) 0.018(7) 0.017(5) -0.001(5) -0.005(5) 0.006(5)
C1A 0.021(11) 0.016(10) 0.020(7) -0.002(6) -0.005(6) 0.014(8)
C2A 0.024(12) 0.027(13) 0.020(7) -0.005(6) 0.000(7) 0.004(10)
C3A 0.033(15) 0.031(14) 0.028(9) -0.013(8) -0.014(8) 0.010(9)
C4A 0.032(15) 0.031(12) 0.040(10) -0.015(9) -0.011(10) 0.006(9)
C5A 0.035(10) 0.023(10) 0.037(9) -0.013(6) -0.010(7) 0.013(8)
C6A 0.026(10) 0.018(10) 0.018(5) -0.003(6) -0.007(5) 0.011(7)
C7A 0.034(10) 0.016(8) 0.012(6) -0.004(5) -0.003(5) 0.007(6)
C8A 0.030(10) 0.020(8) 0.012(6) 0.006(5) -0.010(5) 0.007(6)

loop_
_atom_type_symbol
_atom_type_description
_atom_type_scat_dispersion_real
_atom_type_scat_dispersion_imag
_atom_type_scat_source
C C 0.0033 0.0016 'International Tables Vol C Tables 4.2.6.8 and 6.1.1.4'
H H 0.0000 0.0000 'International Tables Vol C Tables 4.2.6.8 and 6.1.1.4'
Bi Bi -4.1077 10.2566 'International Tables Vol C Tables 4.2.6.8 and 6.1.1.4'
I I -0.4742 1.8119 'International Tables Vol C Tables 4.2.6.8 and 6.1.1.4'
N N 0.0061 0.0033 'International Tables Vol C Tables 4.2.6.8 and 6.1.1.4'
O O 0.0106 0.0060 'International Tables Vol C Tables 4.2.6.8 and 6.1.1.4'

loop_
_geom_angle_atom_site_label_1
_geom_angle_atom_site_label_2
_geom_angle_atom_site_label_3
_geom_angle
_geom_angle_site_symmetry_1
_geom_angle_site_symmetry_3
_geom_angle_publ_flag
I1 Bi1 I1 87.708(7) . 2_676 ?
I1 Bi1 I2 82.887(7) 2_676 2_576 ?
I1 Bi1 I2 86.690(7) . 2_576 ?
I2 Bi1 I1 172.687(7) . . ?
I2 Bi1 I1 88.698(7) . 2_676 ?
I2 Bi1 I2 86.547(7) . 2_576 ?
I3 Bi1 I1 92.163(8) . 2_676 ?
I3 Bi1 I1 95.477(8) . . ?
I3 Bi1 I2 91.020(7) . . ?
I3 Bi1 I2 174.525(8) . 2_576 ?
I4 Bi1 I1 88.643(7) . . ?
I4 Bi1 I1 171.994(8) . 2_676 ?
I4 Bi1 I2 89.792(8) . 2_576 ?
I4 Bi1 I2 94.110(8) . . ?
I4 Bi1 I3 95.278(8) . . ?
Bi1 I1 Bi1 92.292(7) . 2_676 ?
Bi1 I2 Bi1 93.453(7) . 2_576 ?
C9 O1 H1B 109.5 . . ?
O1 C9 H9A 109.5 . . ?
O1 C9 H9B 109.5 . . ?
O1 C9 H9C 109.5 . . ?
H9A C9 H9B 109.5 . . ?
H9A C9 H9C 109.5 . . ?
H9B C9 H9C 109.5 . . ?
C1 N1 H1 119.6 . . ?
C8 N1 H1 119.6 . . ?
C8 N1 C1 120.7(7) . . ?
C7 N2 C6 120.6(7) . . ?
N1 C1 C2 118.2(10) . . ?
N1 C1 C6 119.1(8) . . ?
C6 C1 C2 122.6(12) . . ?
C1 C2 H2 122(5) . . ?
C3 C2 C1 116.2(13) . . ?
C3 C2 H2 121(5) . . ?
C2 C3 H3 118.9 . . ?
C2 C3 C4 122.2(12) . . ?
C4 C3 H3 118.9 . . ?
C3 C4 H4 116(4) . . ?
C5 C4 C3 122.0(12) . . ?
C5 C4 H4 122(4) . . ?
C4 C5 H5 127(5) . . ?
C4 C5 C6 117.9(10) . . ?
C6 C5 H5 114(5) . . ?
N2 C6 C1 118.6(8) . . ?
N2 C6 C5 122.3(7) . . ?
C5 C6 C1 119.1(9) . . ?
N2 C7 H7 122(5) . . ?
N2 C7 C8 121.4(7) . . ?
C8 C7 H7 117(5) . . ?
N1 C8 C7 119.4(8) . . ?
N1 C8 H8 115(4) . . ?
C7 C8 H8 125(4) . . ?
C1A N1A H1A 119.7 . . ?
C8A N1A H1A 119.7 . . ?
C8A N1A C1A 121(2) . . ?
C7A N2A C6A 115(2) . . ?
N1A C1A C2A 132(4) . . ?
C6A C1A N1A 117(3) . . ?
C6A C1A C2A 111(4) . . ?
C1A C2A H2A 115.8 . . ?
C3A C2A C1A 128(5) . . ?
C3A C2A H2A 115.8 . . ?
C2A C3A H3A 120.6 . . ?
C2A C3A C4A 119(4) . . ?
C4A C3A H3A 120.6 . . ?
C3A C4A H4A 122.4 . . ?
C5A C4A C3A 115(4) . . ?
C5A C4A H4A 122.4 . . ?
C4A C5A H5A 117.7 . . ?
C4A C5A C6A 125(3) . . ?
C6A C5A H5A 117.7 . . ?
C1A C6A N2A 122(2) . . ?
C1A C6A C5A 122(3) . . ?
C5A C6A N2A 116(2) . . ?
N2A C7A H7A 118.9 . . ?
N2A C7A C8A 122.3(18) . . ?
C8A C7A H7A 118.9 . . ?
N1A C8A C7A 123(2) . . ?
N1A C8A H8A 118.7 . . ?
C7A C8A H8A 118.7 . . ?

loop_
_geom_bond_atom_site_label_1
_geom_bond_atom_site_label_2
_geom_bond_distance
_geom_bond_site_symmetry_2
_geom_bond_publ_flag
Bi1 I1 3.1129(3) . ?
Bi1 I1 3.2724(3) 2_676 ?
Bi1 I2 3.0691(3) . ?
Bi1 I2 3.2870(3) 2_576 ?
Bi1 I3 2.9328(3) . ?
Bi1 I4 2.9154(3) . ?
O1 H1B 0.8400 . ?
O1 C9 1.414(14) . ?
C9 H9A 0.9800 . ?
C9 H9B 0.9800 . ?
C9 H9C 0.9800 . ?
N1 H1 0.8800 . ?
N1 C1 1.346(13) . ?
N1 C8 1.324(10) . ?
N2 C6 1.346(12) . ?
N2 C7 1.305(13) . ?
C1 C2 1.430(13) . ?
C1 C6 1.421(9) . ?
C2 H2 0.91(7) . ?
C2 C3 1.369(11) . ?
C3 H3 0.9500 . ?
C3 C4 1.417(12) . ?
C4 H4 0.97(6) . ?
C4 C5 1.386(13) . ?
C5 H5 0.96(8) . ?
C5 C6 1.415(10) . ?
C7 H7 0.96(8) . ?
C7 C8 1.390(12) . ?
C8 H8 1.03(7) . ?
N1A H1A 0.8800 . ?
N1A C1A 1.39(4) . ?
N1A C8A 1.29(3) . ?
N2A C6A 1.47(3) . ?
N2A C7A 1.29(2) . ?
C1A C2A 1.39(3) . ?
C1A C6A 1.37(3) . ?
C2A H2A 0.9500 . ?
C2A C3A 1.33(3) . ?
C3A H3A 0.9500 . ?
C3A C4A 1.38(3) . ?
C4A H4A 0.9500 . ?
C4A C5A 1.35(3) . ?
C5A H5A 0.9500 . ?
C5A C6A 1.37(2) . ?
C7A H7A 0.9500 . ?
C7A C8A 1.40(2) . ?
C8A H8A 0.9500 . ?

loop_
_geom_torsion_atom_site_label_1
_geom_torsion_atom_site_label_2
_geom_torsion_atom_site_label_3
_geom_torsion_atom_site_label_4
_geom_torsion
_geom_torsion_site_symmetry_1
_geom_torsion_site_symmetry_2
_geom_torsion_site_symmetry_3
_geom_torsion_site_symmetry_4
_geom_torsion_publ_flag
N1 C1 C2 C3 179.9(17) . . . . ?
N1 C1 C6 N2 2.1(19) . . . . ?
N1 C1 C6 C5 -178.8(14) . . . . ?
N2 C7 C8 N1 1.8(13) . . . . ?
C1 N1 C8 C7 -0.5(17) . . . . ?
C1 C2 C3 C4 0(3) . . . . ?
C2 C1 C6 N2 -176.6(19) . . . . ?
C2 C1 C6 C5 2(2) . . . . ?
C2 C3 C4 C5 0(2) . . . . ?
C3 C4 C5 C6 1.0(18) . . . . ?
C4 C5 C6 N2 176.9(13) . . . . ?
C4 C5 C6 C1 -2.1(16) . . . . ?
C6 N2 C7 C8 -1.1(13) . . . . ?
C6 C1 C2 C3 -1(3) . . . . ?
C7 N2 C6 C1 -0.8(15) . . . . ?
C7 N2 C6 C5 -179.8(9) . . . . ?
C8 N1 C1 C2 177.3(17) . . . . ?
C8 N1 C1 C6 -1(2) . . . . ?
N1A C1A C2A C3A 177(6) . . . . ?
N1A C1A C6A N2A 1(6) . . . . ?
N1A C1A C6A C5A -177(4) . . . . ?
N2A C7A C8A N1A -2(4) . . . . ?
C1A N1A C8A C7A 4(5) . . . . ?
C1A C2A C3A C4A -2(10) . . . . ?
C2A C1A C6A N2A 178(5) . . . . ?
C2A C1A C6A C5A -1(6) . . . . ?
C2A C3A C4A C5A 2(7) . . . . ?
C3A C4A C5A C6A -2(6) . . . . ?
C4A C5A C6A N2A -177(4) . . . . ?
C4A C5A C6A C1A 1(6) . . . . ?
C6A N2A C7A C8A 0(3) . . . . ?
C6A C1A C2A C3A 2(9) . . . . ?
C7A N2A C6A C1A 0(4) . . . . ?
C7A N2A C6A C5A 179(3) . . . . ?
C8A N1A C1A C2A -179(6) . . . . ?
C8A N1A C1A C6A -4(6) . . . . ?
